data_4324465
loop_
_publ_author_name
'Paul V. Bernhardt'
'Manuel Mart\'inez'
'Carlos Rodr\'iguez'
'Marta Vazquez'

_publ_section_title
;
 Discrete RhIII/FeII and RhIII/FeII/CoIII Cyanide-Bridged Mixed Valence
 Compounds
;
_journal_name_full 'Inorganic Chemistry'
_journal_page_first 1429
_journal_page_last 1440
_journal_paper_doi 10.1021/ic102061s
_journal_volume 50
_journal_year 2011
_chemical_compound_source 'synthesis as described'
_chemical_formula_moiety 'C29 H54 Co Fe N14 Rh S2, 2(Cl O4), 14(H2 O)'
_chemical_formula_sum 'C29 H82 Cl2 Co Fe N14 O22 Rh S2'
_chemical_formula_weight 1331.8
_chemical_name_systematic
;
 ?
;
_space_group_IT_number 62
_symmetry_cell_setting orthorhombic
_symmetry_Int_Tables_number 62
_symmetry_space_group_name_Hall '-P 2ac 2n'
_symmetry_space_group_name_H-M 'P n m a'
_atom_sites_solution_hydrogens geom
_atom_sites_solution_primary direct
_atom_sites_solution_secondary difmap
_audit_conform_dict_location ftp://ftp.iucr.org/pub/cif_core.dic
_audit_conform_dict_name cif_core.dic
_audit_conform_dict_version 2.3
_audit_creation_date 2010-10-07T15:22:08-00:00
_audit_creation_method 'WinGX routine CIF_UPDATE'
_cell_angle_alpha 90
_cell_angle_beta 90
_cell_angle_gamma 90
_cell_formula_units_Z 4
_cell_length_a 34.2541(15)
_cell_length_b 9.8188(7)
_cell_length_c 16.7885(12)
_cell_measurement_reflns_used 4845
_cell_measurement_temperature 293(2)
_cell_measurement_theta_max 62.8658
_cell_measurement_theta_min 2.9287
_cell_measurement_wavelength 0.71073
_cell_volume 5646.5(6)
_computing_cell_refinement
;
 ?
;
_computing_data_collection
;
 ?
;
_computing_data_reduction
;
 ?
;
_computing_molecular_graphics 'Ortep-3 for Windows (Farrugia, 1997)'
_computing_publication_material 'WinGX publication routines (Farrugia, 1999)'
_computing_structure_refinement 'SHELXL-97 (Sheldrick, 1997)'
_computing_structure_solution 'SHELXS-86 (Sheldrick, 1986)'
_diffrn_ambient_temperature 293(2)
_diffrn_detector_area_resol_mean 16.0696
_diffrn_measured_fraction_theta_full 0.998
_diffrn_measured_fraction_theta_max 0.999
_diffrn_measurement_device_type 'Xcalibur, Sapphire3, Gemini ultra'
_diffrn_measurement_method '\w scans'
_diffrn_orient_matrix_UB_11 -0.0424557
_diffrn_orient_matrix_UB_12 0.0019049
_diffrn_orient_matrix_UB_13 -0.0302692
_diffrn_orient_matrix_UB_21 -0.0139961
_diffrn_orient_matrix_UB_22 -0.0574109
_diffrn_orient_matrix_UB_23 0.0806106
_diffrn_orient_matrix_UB_31 -0.0049958
_diffrn_orient_matrix_UB_32 0.1459107
_diffrn_orient_matrix_UB_33 0.0318456
_diffrn_radiation_monochromator graphite
_diffrn_radiation_probe x-ray
_diffrn_radiation_type CuK\a
_diffrn_radiation_wavelength 1.54184
_diffrn_reflns_av_R_equivalents 0.1292
_diffrn_reflns_av_unetI/netI 0.074
_diffrn_reflns_limit_h_max 39
_diffrn_reflns_limit_h_min -39
_diffrn_reflns_limit_k_max 11
_diffrn_reflns_limit_k_min -8
_diffrn_reflns_limit_l_max 19
_diffrn_reflns_limit_l_min -19
_diffrn_reflns_number 37473
_diffrn_reflns_theta_full 62.48
_diffrn_reflns_theta_max 62.48
_diffrn_reflns_theta_min 2.93
_exptl_absorpt_coefficient_mu 8.918
_exptl_absorpt_correction_T_max 1.00000
_exptl_absorpt_correction_T_min 0.73192
_exptl_absorpt_correction_type multi-scan
_exptl_absorpt_process_details
;
CrysAlisPro, Oxford Diffraction Ltd.,
Version 1.171.33.66 (release 28-04-2010 CrysAlis171 .NET)
(compiled Apr 28 2010,14:27:37)
empirical absorption correction using spherical harmonics,
 implemented in SCALE3 ABSPACK scaling algorithm.
;
_exptl_crystal_colour red
_exptl_crystal_density_diffrn 1.567
_exptl_crystal_description prism
_exptl_crystal_F_000 2776
_exptl_crystal_size_max 0.1
_exptl_crystal_size_mid 0.05
_exptl_crystal_size_min 0.02
_refine_diff_density_max 0.848
_refine_diff_density_min -0.801
_refine_diff_density_rms 0.108
_refine_ls_extinction_method none
_refine_ls_goodness_of_fit_ref 0.894
_refine_ls_hydrogen_treatment constr
_refine_ls_matrix_type full
_refine_ls_number_parameters 426
_refine_ls_number_reflns 4796
_refine_ls_number_restraints 0
_refine_ls_restrained_S_all 0.894
_refine_ls_R_factor_all 0.1089
_refine_ls_R_factor_gt 0.0633
_refine_ls_shift/su_max 0.001
_refine_ls_shift/su_mean 0
_refine_ls_structure_factor_coef Fsqd
_refine_ls_weighting_details 'calc w=1/[\s^2^(Fo^2^)+(0.1131P)^2^+0.0000P] where P=(Fo^2^+2Fc^2^)/3'
_refine_ls_weighting_scheme calc
_refine_ls_wR_factor_gt 0.1618
_refine_ls_wR_factor_ref 0.1796
_reflns_number_gt 2583
_reflns_number_total 4796
_reflns_threshold_expression >2sigma(I)
_cod_data_source_file ic102061s_si_002.cif
_cod_data_source_block 479
_cod_database_code 4324465

loop_
_symmetry_equiv_pos_as_xyz
'x, y, z'
'-x+1/2, -y, z+1/2'
'x+1/2, -y+1/2, -z+1/2'
'-x, y+1/2, -z'
'-x, -y, -z'
'x-1/2, y, -z-1/2'
'-x-1/2, y-1/2, z-1/2'
'x, -y-1/2, z'

loop_
_atom_site_label
_atom_site_type_symbol
_atom_site_fract_x
_atom_site_fract_y
_atom_site_fract_z
_atom_site_U_iso_or_equiv
_atom_site_adp_type
_atom_site_occupancy
_atom_site_symmetry_multiplicity
_atom_site_calc_flag
_atom_site_refinement_flags
_atom_site_disorder_assembly
_atom_site_disorder_group
Co1 Co 0.24018(4) 0.25 -0.06265(9) 0.0436(4) Uani 1 2 d S . .
N1 N 0.20300(18) 0.1036(7) -0.0892(4) 0.0604(17) Uani 1 1 d . . .
H1 H 0.1817 0.113 -0.0572 0.072 Uiso 1 1 d R . .
N2 N 0.2489(2) 0.25 -0.1770(5) 0.059(2) Uani 1 2 d S . .
H2 H 0.2619 0.1752 -0.1929 0.07 Uiso 1 1 d R . .
S1 S 0.28352(5) 0.0879(2) -0.03932(12) 0.0574(5) Uani 1 1 d . . .
C1 C 0.2475(2) -0.0401(9) -0.0117(6) 0.077(3) Uani 1 1 d . . .
H1A H 0.2599 -0.1283 -0.0051 0.092 Uiso 1 1 d R . .
H1B H 0.2347 -0.0148 0.0376 0.092 Uiso 1 1 d R . .
C2 C 0.2187(3) -0.0379(10) -0.0765(6) 0.081(3) Uani 1 1 d . . .
H2A H 0.1976 -0.1012 -0.0656 0.097 Uiso 1 1 d R . .
H2B H 0.2318 -0.0667 -0.1249 0.097 Uiso 1 1 d R . .
C3 C 0.1892(3) 0.1215(11) -0.1732(5) 0.084(3) Uani 1 1 d . . .
H3A H 0.1979 0.0445 -0.2047 0.101 Uiso 1 1 d R . .
H3B H 0.161 0.1274 -0.1764 0.101 Uiso 1 1 d R . .
C4 C 0.2075(3) 0.25 -0.2067(7) 0.070(4) Uani 1 2 d S . .
C5 C 0.2055(4) 0.25 -0.2997(7) 0.126(7) Uani 1 2 d S . .
H5A H 0.2193 0.1724 -0.3202 0.189 Uiso 1 1 d R . .
H5B H 0.1787 0.25 -0.316 0.189 Uiso 1 2 d SR . .
C6 C 0.3088(2) 0.1216(10) 0.0534(5) 0.074(3) Uani 1 1 d . . .
H6A H 0.2896 0.13 0.0956 0.089 Uiso 1 1 d R . .
H6B H 0.3257 0.0454 0.066 0.089 Uiso 1 1 d R . .
C7 C 0.3329(3) 0.25 0.0495(8) 0.083(4) Uani 1 2 d S . .
H7A H 0.3485 0.25 0.0013 0.1 Uiso 1 2 d SR . .
H7B H 0.3508 0.25 0.0943 0.1 Uiso 1 2 d SR . .
Fe1 Fe 0.20419(4) 0.25 0.22344(9) 0.0410(4) Uani 1 2 d S . .
C1A C 0.2145(2) 0.25 0.1115(6) 0.039(2) Uani 1 2 d S . .
C2A C 0.1493(3) 0.25 0.2098(5) 0.043(2) Uani 1 2 d S . .
C3A C 0.1945(3) 0.25 0.3362(7) 0.052(3) Uani 1 2 d S . .
C4A C 0.2597(3) 0.25 0.2425(6) 0.053(3) Uani 1 2 d S . .
C5A C 0.2040(2) 0.0585(8) 0.2253(4) 0.0519(19) Uani 1 1 d . . .
N1A N 0.2231(2) 0.25 0.0451(5) 0.0413(19) Uani 1 2 d S . .
N2A N 0.1156(2) 0.25 0.2069(5) 0.052(2) Uani 1 2 d S . .
N3A N 0.1869(3) 0.25 0.4027(6) 0.066(3) Uani 1 2 d S . .
N4A N 0.2933(3) 0.25 0.2508(6) 0.074(3) Uani 1 2 d S . .
N5A N 0.2031(3) -0.0605(9) 0.2276(5) 0.092(3) Uani 1 1 d . . .
Rh1 Rh 0.05752(2) 0.2703(8) 0.21675(6) 0.0485(14) Uani 0.5 1 d P . .
N1B N -0.0021(2) 0.25 0.2363(6) 0.062(3) Uani 1 2 d S . .
H1C H -0.013 0.233 0.1878 0.074 Uiso 0.5 1 d PR . .
N2B N 0.0661(4) 0.4635(14) 0.2649(8) 0.061(4) Uani 0.5 1 d P . .
H2E H 0.0854 0.4571 0.302 0.073 Uiso 0.5 1 d PR . .
N3B N 0.0574(5) 0.3738(18) 0.1120(10) 0.070(5) Uani 0.5 1 d P . .
H3C H 0.0817 0.3635 0.0907 0.084 Uiso 0.5 1 d PR . .
N4B N 0.0516(4) 0.0819(16) 0.1667(11) 0.070(4) Uani 0.5 1 d P . .
H4A H 0.0756 0.0589 0.1477 0.083 Uiso 0.5 1 d PR . .
N5B N 0.0571(3) 0.1558(12) 0.3181(7) 0.051(3) Uani 0.5 1 d P . .
H5D H 0.0804 0.1157 0.326 0.061 Uiso 0.5 1 d PR . .
H5E H 0.051 0.2059 0.3612 0.061 Uiso 0.5 1 d PR . .
C1B C -0.0204(10) 0.389(5) 0.270(3) 0.072(10) Uani 0.5 1 d P . .
H1D H -0.0463 0.365 0.2884 0.087 Uiso 0.5 1 d PR . .
H1E H -0.0235 0.452 0.2257 0.087 Uiso 0.5 1 d PR . .
C2B C 0.0005(6) 0.452(3) 0.3330(14) 0.091(7) Uani 0.5 1 d P . .
H2F H -0.0177 0.5088 0.3625 0.109 Uiso 0.5 1 d PR . .
H2G H 0.0114 0.3858 0.3695 0.109 Uiso 0.5 1 d PR . .
C3B C 0.0330(7) 0.533(3) 0.3061(15) 0.072(6) Uani 0.5 1 d P . .
H3D H 0.0217 0.5937 0.2667 0.087 Uiso 0.5 1 d PR . .
H3E H 0.0431 0.5897 0.3488 0.087 Uiso 0.5 1 d PR . .
C4B C 0.0815(5) 0.5520(19) 0.1997(12) 0.078(5) Uani 0.5 1 d P . .
H4B H 0.1081 0.5273 0.1861 0.094 Uiso 0.5 1 d PR . .
H4C H 0.0807 0.6479 0.2135 0.094 Uiso 0.5 1 d PR . .
C5B C 0.0548(7) 0.520(2) 0.1313(14) 0.092(6) Uani 0.5 1 d P . .
H5F H 0.0281 0.539 0.1467 0.111 Uiso 0.5 1 d PR . .
H5G H 0.0613 0.575 0.0853 0.111 Uiso 0.5 1 d PR . .
C6B C 0.0283(11) 0.324(7) 0.051(2) 0.078(11) Uani 0.5 1 d P . .
H6C H 0.0021 0.3383 0.0715 0.093 Uiso 0.5 1 d PR . .
H6D H 0.0313 0.3814 0.0044 0.093 Uiso 0.5 1 d PR . .
C7B C 0.0358(15) 0.181(7) 0.025(3) 0.094(14) Uani 0.5 1 d P . .
H7C H 0.0623 0.1663 0.0068 0.113 Uiso 0.5 1 d PR . .
H7D H 0.0186 0.1665 -0.0198 0.113 Uiso 0.5 1 d PR . .
C8B C 0.0240(7) 0.073(3) 0.0960(14) 0.107(8) Uani 0.5 1 d P . .
H8A H -0.0026 0.0836 0.1149 0.128 Uiso 0.5 1 d PR . .
H8B H 0.0266 -0.016 0.0721 0.128 Uiso 0.5 1 d PR . .
C9B C 0.0411(6) -0.017(2) 0.2303(12) 0.074(5) Uani 0.5 1 d P . .
H9A H 0.0212 -0.079 0.2114 0.089 Uiso 0.5 1 d PR . .
H9B H 0.0642 -0.0695 0.2438 0.089 Uiso 0.5 1 d PR . .
C10B C 0.0265(6) 0.055(2) 0.2998(14) 0.063(6) Uani 0.5 1 d P . .
C11B C -0.0105(11) 0.142(5) 0.286(3) 0.092(13) Uani 0.5 1 d P . .
H11A H -0.0221 0.1692 0.3367 0.111 Uiso 0.5 1 d PR . .
H11B H -0.0285 0.0817 0.2593 0.111 Uiso 0.5 1 d PR . .
C12B C 0.0208(7) -0.051(2) 0.3660(15) 0.093(7) Uani 0.5 1 d P . .
H12A H 0.0451 -0.0967 0.3753 0.14 Uiso 0.5 1 d PR . .
H12B H 0.0018 -0.1151 0.3473 0.14 Uiso 0.5 1 d PR . .
H12C H 0.0118 -0.0104 0.4147 0.14 Uiso 0.5 1 d PR . .
Cl1 Cl 0.06254(9) 0.25 -0.1953(2) 0.0809(10) Uani 1 2 d S . .
O1 O 0.0620(4) 0.25 -0.2793(10) 0.175(6) Uiso 1 2 d S . .
O2 O 0.0243(4) 0.25 -0.1652(8) 0.153(5) Uiso 1 2 d S . .
O3 O 0.0816(4) 0.1351(13) -0.1662(7) 0.198(5) Uiso 1 1 d . . .
Cl2 Cl 0.08866(13) -0.25 -0.0666(3) 0.1189(15) Uani 1 2 d S . .
O4 O 0.0733(8) -0.25 0.0022(18) 0.291(13) Uiso 1 2 d S A .
O5 O 0.0696(6) -0.25 -0.1415(13) 0.114(9) Uiso 0.55(3) 2 d SP A 1
O6 O 0.1202(8) -0.133(3) -0.0761(15) 0.209(13) Uiso 0.55(3) 1 d P A 1
O5' O 0.1272(9) -0.25 -0.0677(17) 0.129(12) Uiso 0.45(3) 2 d SP A 2
O6' O 0.0675(9) -0.129(3) -0.0869(18) 0.199(17) Uiso 0.45(3) 1 d P A 2
O7 O 0.0404(2) 0.25 0.4907(5) 0.087(3) Uani 1 2 d S . .
O8 O -0.0418(3) 0.25 0.4848(7) 0.119(4) Uani 1 2 d S . .
O9 O 0.3701(3) 0.25 0.2408(8) 0.217(10) Uani 1 2 d S . .
O10 O 0.1419(3) -0.25 0.3213(7) 0.130(4) Uani 1 2 d S . .
O11 O 0.12608(16) 0.4853(8) 0.3833(4) 0.101(2) Uani 1 1 d . . .
O12 O 0.0803(2) 0.0004(9) 0.5267(5) 0.116(2) Uani 1 1 d . . .
O13 O 0.1295(2) 0.1054(13) -0.0032(6) 0.175(5) Uani 1 1 d . . .
O14 O 0.1150(3) 0.0060(13) 0.6703(6) 0.180(5) Uani 1 1 d . . .
O15 O 0.1314(6) -0.053(2) 0.1209(13) 0.170(8) Uiso 0.5 1 d P . .
O16A O 0.1432(10) 0.25 -0.457(2) 0.192(13) Uiso 0.5 2 d SP . .
O16B O 0.1811(8) -0.25 0.0918(17) 0.153(10) Uiso 0.5 2 d SP . .

loop_
_atom_site_aniso_label
_atom_site_aniso_U_11
_atom_site_aniso_U_22
_atom_site_aniso_U_33
_atom_site_aniso_U_23
_atom_site_aniso_U_13
_atom_site_aniso_U_12
Co1 0.0367(8) 0.0550(10) 0.0390(9) 0 0.0046(6) 0
N1 0.055(4) 0.070(5) 0.057(4) -0.008(3) 0.001(3) -0.011(3)
N2 0.048(5) 0.094(7) 0.033(4) 0 0.004(4) 0
S1 0.0506(10) 0.0614(12) 0.0601(12) 0.0002(10) 0.0112(9) 0.0099(9)
C1 0.074(6) 0.061(6) 0.096(7) 0.000(5) 0.023(5) 0.008(5)
C2 0.087(6) 0.077(7) 0.078(7) -0.017(5) 0.011(5) -0.025(6)
C3 0.065(5) 0.126(9) 0.061(5) -0.008(6) -0.011(4) -0.023(5)
C4 0.046(6) 0.121(11) 0.044(7) 0 -0.005(5) 0
C5 0.086(10) 0.26(2) 0.036(8) 0 -0.012(7) 0
C6 0.068(5) 0.099(8) 0.057(5) 0.009(5) -0.003(4) 0.024(5)
C7 0.048(7) 0.132(13) 0.069(9) 0 -0.008(6) 0
Fe1 0.0314(7) 0.0520(10) 0.0395(9) 0 0.0046(6) 0
C1A 0.022(4) 0.045(6) 0.050(6) 0 0.006(4) 0
C2A 0.039(5) 0.055(7) 0.034(5) 0 -0.001(4) 0
C3A 0.036(5) 0.067(8) 0.052(7) 0 0.004(5) 0
C4A 0.043(6) 0.068(8) 0.049(6) 0 0.003(5) 0
C5A 0.057(4) 0.051(5) 0.048(4) 0.001(4) 0.005(3) 0.003(4)
N1A 0.036(4) 0.054(5) 0.034(5) 0 0.008(3) 0
N2A 0.033(4) 0.066(6) 0.057(5) 0 -0.008(4) 0
N3A 0.067(6) 0.087(8) 0.043(6) 0 0.003(5) 0
N4A 0.042(5) 0.118(9) 0.062(6) 0 -0.007(4) 0
N5A 0.130(7) 0.069(6) 0.075(6) 0.006(5) 0.006(5) 0.016(5)
Rh1 0.0309(4) 0.065(4) 0.0501(5) 0.0007(8) -0.0029(4) 0.0024(7)
N1B 0.036(5) 0.077(7) 0.073(7) 0 -0.004(4) 0
N2B 0.056(8) 0.068(9) 0.059(9) 0.005(7) -0.011(7) 0.013(7)
N3B 0.053(9) 0.093(14) 0.063(10) 0.001(9) -0.006(8) 0.008(8)
N4B 0.071(10) 0.034(9) 0.104(13) -0.024(11) -0.022(10) -0.002(7)
N5B 0.044(6) 0.058(8) 0.050(7) -0.001(6) -0.004(5) 0.008(6)
C1B 0.047(13) 0.09(2) 0.08(2) 0.009(15) 0.018(16) 0.011(15)
C2B 0.050(12) 0.12(2) 0.106(18) 0.014(17) 0.012(14) 0.037(14)
C3B 0.066(14) 0.090(19) 0.062(15) -0.002(15) -0.006(10) 0.015(15)
C4B 0.069(11) 0.069(13) 0.096(15) 0.003(11) -0.004(10) -0.008(10)
C5B 0.105(17) 0.069(14) 0.103(16) 0.011(14) 0.027(14) 0.030(13)
C6B 0.046(12) 0.13(3) 0.05(2) 0.02(2) -0.010(15) -0.002(14)
C7B 0.10(3) 0.13(3) 0.06(2) -0.03(2) -0.006(16) -0.01(2)
C8B 0.092(17) 0.14(2) 0.088(18) -0.030(17) -0.018(14) 0.038(19)
C9B 0.071(11) 0.066(12) 0.086(15) 0.015(12) -0.009(11) -0.017(10)
C10B 0.038(11) 0.063(14) 0.089(16) 0.005(13) 0.005(10) 0.004(11)
C11B 0.08(3) 0.09(3) 0.11(3) -0.01(2) -0.020(19) -0.01(2)
C12B 0.078(14) 0.082(16) 0.12(2) 0.030(15) -0.015(14) 0.002(12)
Cl1 0.0640(18) 0.090(2) 0.088(2) 0 -0.0074(16) 0
Cl2 0.080(2) 0.164(5) 0.113(4) 0 -0.031(2) 0
O7 0.074(5) 0.107(7) 0.080(6) 0 -0.004(5) 0
O8 0.096(7) 0.128(9) 0.134(10) 0 0.024(7) 0
O9 0.056(6) 0.49(3) 0.108(10) 0 0.000(6) 0
O10 0.123(9) 0.144(11) 0.123(9) 0 0.031(7) 0
O11 0.059(4) 0.121(6) 0.122(6) -0.051(5) -0.015(4) 0.011(4)
O12 0.093(5) 0.122(6) 0.134(6) 0.013(5) 0.007(4) -0.003(5)
O13 0.097(6) 0.256(13) 0.171(9) -0.047(8) 0.056(6) -0.022(7)
O14 0.112(6) 0.270(13) 0.157(9) -0.091(9) 0.006(6) 0.035(8)

loop_
_atom_type_symbol
_atom_type_description
_atom_type_scat_dispersion_real
_atom_type_scat_dispersion_imag
_atom_type_scat_source
C C 0.0181 0.0091 'International Tables Vol C Tables 4.2.6.8 and 6.1.1.4'
H H 0 0 'International Tables Vol C Tables 4.2.6.8 and 6.1.1.4'
Cl Cl 0.3639 0.7018 'International Tables Vol C Tables 4.2.6.8 and 6.1.1.4'
Co Co -2.3653 3.6143 'International Tables Vol C Tables 4.2.6.8 and 6.1.1.4'
Fe Fe -1.1336 3.1974 'International Tables Vol C Tables 4.2.6.8 and 6.1.1.4'
N N 0.0311 0.018 'International Tables Vol C Tables 4.2.6.8 and 6.1.1.4'
O O 0.0492 0.0322 'International Tables Vol C Tables 4.2.6.8 and 6.1.1.4'
Rh Rh 0.0927 3.6045 'International Tables Vol C Tables 4.2.6.8 and 6.1.1.4'
S S 0.3331 0.5567 'International Tables Vol C Tables 4.2.6.8 and 6.1.1.4'

loop_
_geom_angle_atom_site_label_1
_geom_angle_atom_site_label_2
_geom_angle_atom_site_label_3
_geom_angle
_geom_angle_site_symmetry_1
_geom_angle_site_symmetry_3
N1A Co1 N2 170.9(3) . .
N1A Co1 N1 90.9(2) . 8_565
N2 Co1 N1 82.8(2) . 8_565
N1A Co1 N1 90.9(2) . .
N2 Co1 N1 82.8(2) . .
N1 Co1 N1 93.6(4) 8_565 .
N1A Co1 S1 92.20(16) . 8_565
N2 Co1 S1 94.15(17) . 8_565
N1 Co1 S1 87.1(2) 8_565 8_565
N1 Co1 S1 176.8(2) . 8_565
N1A Co1 S1 92.20(16) . .
N2 Co1 S1 94.15(17) . .
N1 Co1 S1 176.8(2) 8_565 .
N1 Co1 S1 87.1(2) . .
S1 Co1 S1 92.08(12) 8_565 .
C3 N1 C2 110.8(7) . .
C3 N1 Co1 109.4(5) . .
C2 N1 Co1 114.2(5) . .
C3 N1 H1 107.0 . .
C2 N1 H1 107.1 . .
Co1 N1 H1 108.1 . .
C4 N2 Co1 100.7(6) . .
C4 N2 H2 111.5 . .
Co1 N2 H2 111.7 . .
C6 S1 C1 103.3(4) . .
C6 S1 Co1 109.9(3) . .
C1 S1 Co1 95.0(3) . .
C2 C1 S1 104.9(6) . .
C2 C1 H1A 113.0 . .
S1 C1 H1A 110.5 . .
C2 C1 H1B 108.9 . .
S1 C1 H1B 110.3 . .
H1A C1 H1B 109.2 . .
C1 C2 N1 111.0(7) . .
C1 C2 H2A 110.6 . .
N1 C2 H2A 110.7 . .
C1 C2 H2B 107.7 . .
N1 C2 H2B 108.4 . .
H2A C2 H2B 108.4 . .
N1 C3 C4 108.5(7) . .
N1 C3 H3A 109.0 . .
C4 C3 H3A 108.6 . .
N1 C3 H3B 111.9 . .
C4 C3 H3B 110.0 . .
H3A C3 H3B 108.7 . .
N2 C4 C3 105.4(6) . .
N2 C4 C3 105.4(6) . 8_565
C3 C4 C3 112.5(10) . 8_565
N2 C4 C5 112.0(9) . .
C3 C4 C5 110.7(6) . .
C3 C4 C5 110.7(6) 8_565 .
C4 C5 H5A 109.7 . .
C4 C5 H5B 109.1 . .
H5A C5 H5B 111.6 . .
C7 C6 S1 112.2(7) . .
C7 C6 H6A 109.4 . .
S1 C6 H6A 108.7 . .
C7 C6 H6B 109.1 . .
S1 C6 H6B 109.4 . .
H6A C6 H6B 108.0 . .
C6 C7 C6 113.3(10) . 8_565
C6 C7 H7A 109.7 . .
C6 C7 H7A 109.7 8_565 .
C6 C7 H7B 108.2 . .
C6 C7 H7B 108.2 8_565 .
H7A C7 H7B 107.5 . .
C5A Fe1 C5A 178.0(5) 8_565 .
C5A Fe1 C2A 90.0(2) 8_565 .
C5A Fe1 C2A 90.0(2) . .
C5A Fe1 C1A 91.0(2) 8_565 .
C5A Fe1 C1A 91.0(2) . .
C2A Fe1 C1A 93.7(4) . .
C5A Fe1 C3A 89.0(2) 8_565 .
C5A Fe1 C3A 89.0(2) . .
C2A Fe1 C3A 87.0(4) . .
C1A Fe1 C3A 179.3(4) . .
C5A Fe1 C4A 90.0(2) 8_565 .
C5A Fe1 C4A 90.0(2) . .
C2A Fe1 C4A 177.4(4) . .
C1A Fe1 C4A 88.9(4) . .
C3A Fe1 C4A 90.4(4) . .
N1A C1A Fe1 175.8(8) . .
N2A C2A Fe1 175.5(9) . .
N3A C3A Fe1 176.7(9) . .
N4A C4A Fe1 177.3(10) . .
N5A C5A Fe1 178.4(8) . .
C1A N1A Co1 176.9(7) . .
C2A N2A Rh1 170.9(7) . 8_565
C2A N2A Rh1 170.9(7) . .
Rh1 N2A Rh1 11.4(4) 8_565 .
Rh1 Rh1 N4B 149.2(6) 8_565 8_565
Rh1 Rh1 N5B 113.1(4) 8_565 8_565
N4B Rh1 N5B 96.9(8) 8_565 8_565
Rh1 Rh1 N2A 84.3(2) 8_565 .
N4B Rh1 N2A 99.4(6) 8_565 .
N5B Rh1 N2A 97.0(4) 8_565 .
Rh1 Rh1 N3B 120.0(5) 8_565 .
N4B Rh1 N3B 30.6(7) 8_565 .
N5B Rh1 N3B 126.9(7) 8_565 .
N2A Rh1 N3B 88.9(5) . .
Rh1 Rh1 N5B 56.5(4) 8_565 .
N4B Rh1 N5B 152.6(8) 8_565 .
N5B Rh1 N5B 56.5(7) 8_565 .
N2A Rh1 N5B 91.2(4) . .
N3B Rh1 N5B 176.5(7) . .
Rh1 Rh1 N4B 25.0(5) 8_565 .
N4B Rh1 N4B 124.2(12) 8_565 .
N5B Rh1 N4B 137.1(7) 8_565 .
N2A Rh1 N4B 88.5(5) . .
N3B Rh1 N4B 95.5(9) . .
N5B Rh1 N4B 81.0(7) . .
Rh1 Rh1 N1B 84.5(2) 8_565 .
N4B Rh1 N1B 92.5(6) 8_565 .
N5B Rh1 N1B 83.4(4) 8_565 .
N2A Rh1 N1B 167.9(4) . .
N3B Rh1 N1B 100.6(5) . .
N5B Rh1 N1B 78.9(4) . .
N4B Rh1 N1B 83.2(5) . .
Rh1 Rh1 N2B 155.6(4) 8_565 .
N4B Rh1 N2B 55.1(7) 8_565 .
N5B Rh1 N2B 44.5(5) 8_565 .
N2A Rh1 N2B 89.0(4) . .
N3B Rh1 N2B 83.2(7) . .
N5B Rh1 N2B 100.3(5) . .
N4B Rh1 N2B 177.2(6) . .
N1B Rh1 N2B 99.5(4) . .
Rh1 Rh1 N3B 51.2(5) 8_565 8_565
N4B Rh1 N3B 98.7(10) 8_565 8_565
N5B Rh1 N3B 164.2(7) 8_565 8_565
N2A Rh1 N3B 82.8(5) . 8_565
N3B Rh1 N3B 68.8(10) . 8_565
N5B Rh1 N3B 107.7(7) . 8_565
N4B Rh1 N3B 27.3(5) . 8_565
N1B Rh1 N3B 93.5(5) . 8_565
N2B Rh1 N3B 150.9(6) . 8_565
Rh1 Rh1 N2B 20.5(3) 8_565 8_565
N4B Rh1 N2B 169.4(8) 8_565 8_565
N5B Rh1 N2B 93.7(5) 8_565 8_565
N2A Rh1 N2B 79.3(4) . 8_565
N3B Rh1 N2B 138.9(6) . 8_565
N5B Rh1 N2B 37.8(5) . 8_565
N4B Rh1 N2B 45.5(6) . 8_565
N1B Rh1 N2B 88.6(4) . 8_565
N2B Rh1 N2B 135.1(7) . 8_565
N3B Rh1 N2B 70.7(6) 8_565 8_565
Rh1 Rh1 C10B 134.3(6) 8_565 8_565
N4B Rh1 C10B 68.4(9) 8_565 8_565
N5B Rh1 C10B 36.8(6) 8_565 8_565
N2A Rh1 C10B 123.1(6) . 8_565
N3B Rh1 C10B 98.2(8) . 8_565
N5B Rh1 C10B 84.7(6) . 8_565
N4B Rh1 C10B 145.6(7) . 8_565
N1B Rh1 C10B 63.3(5) . 8_565
N2B Rh1 C10B 37.2(6) . 8_565
N3B Rh1 C10B 151.7(6) 8_565 8_565
N2B Rh1 C10B 121.2(6) 8_565 8_565
C11B N1B C11B 100(4) . 8_565
C11B N1B C1B 19(3) . 8_565
C11B N1B C1B 111.0(14) 8_565 8_565
C11B N1B C1B 111.0(14) . .
C11B N1B C1B 19(3) 8_565 .
C1B N1B C1B 117(3) 8_565 .
C11B N1B Rh1 111.9(19) . .
C11B N1B Rh1 103.0(19) 8_565 .
C1B N1B Rh1 121.4(16) 8_565 .
C1B N1B Rh1 111.0(16) . .
C11B N1B Rh1 103.0(19) . 8_565
C11B N1B Rh1 111.9(19) 8_565 8_565
C1B N1B Rh1 111.0(16) 8_565 8_565
C1B N1B Rh1 121.4(16) . 8_565
Rh1 N1B Rh1 11.0(4) . 8_565
C11B N1B H1C 108.6 . .
C11B N1B H1C 126.8 8_565 .
C1B N1B H1C 89.8 8_565 .
C1B N1B H1C 108.0 . .
Rh1 N1B H1C 106.2 . .
Rh1 N1B H1C 104.1 8_565 .
C9B N2B C10B 65.2(14) 8_565 8_565
C9B N2B C3B 57.7(14) 8_565 .
C10B N2B C3B 35.2(10) 8_565 .
C9B N2B C4B 68.4(14) 8_565 .
C10B N2B C4B 133.0(15) 8_565 .
C3B N2B C4B 109.9(16) . .
C9B N2B N5B 119.9(15) 8_565 8_565
C10B N2B N5B 59.0(10) 8_565 8_565
C3B N2B N5B 85.9(13) . 8_565
C4B N2B N5B 163.6(13) . 8_565
C9B N2B N4B 56.2(12) 8_565 8_565
C10B N2B N4B 94.7(13) 8_565 8_565
C3B N2B N4B 109.5(13) . 8_565
C4B N2B N4B 64.2(10) . 8_565
N5B N2B N4B 107.3(10) 8_565 8_565
C9B N2B Rh1 96.5(12) 8_565 .
C10B N2B Rh1 85.0(11) 8_565 .
C3B N2B Rh1 119.4(14) . .
C4B N2B Rh1 107.1(10) . .
N5B N2B Rh1 59.5(6) 8_565 .
N4B N2B Rh1 51.1(6) 8_565 .
C9B N2B Rh1 99.8(12) 8_565 8_565
C10B N2B Rh1 84.6(11) 8_565 8_565
C3B N2B Rh1 119.5(14) . 8_565
C4B N2B Rh1 110.2(10) . 8_565
N5B N2B Rh1 56.1(6) 8_565 8_565
N4B N2B Rh1 55.0(6) 8_565 8_565
Rh1 N2B Rh1 3.87(16) . 8_565
C9B N2B H2E 155.5 8_565 .
C10B N2B H2E 112.6 8_565 .
C3B N2B H2E 105.4 . .
C4B N2B H2E 106.5 . .
N5B N2B H2E 71.9 8_565 .
N4B N2B H2E 144.9 8_565 .
Rh1 N2B H2E 107.8 . .
Rh1 N2B H2E 104.3 8_565 .
N4B N3B C8B 81.1(19) 8_565 8_565
N4B N3B C5B 52.0(14) 8_565 .
C8B N3B C5B 66.4(17) 8_565 .
N4B N3B C6B 128(2) 8_565 .
C8B N3B C6B 53(3) 8_565 .
C5B N3B C6B 115(3) . .
N4B N3B C7B 143(2) 8_565 8_565
C8B N3B C7B 64(2) 8_565 8_565
C5B N3B C7B 118(3) . 8_565
C6B N3B C7B 16(2) . 8_565
N4B N3B Rh1 56.1(12) 8_565 .
C8B N3B Rh1 112.5(14) 8_565 .
C5B N3B Rh1 107.2(14) . .
C6B N3B Rh1 115(2) . .
C7B N3B Rh1 125(2) 8_565 .
N4B N3B Rh1 64.7(13) 8_565 8_565
C8B N3B Rh1 114.6(14) 8_565 8_565
C5B N3B Rh1 116.0(15) . 8_565
C6B N3B Rh1 109(2) . 8_565
C7B N3B Rh1 118(2) 8_565 8_565
Rh1 N3B Rh1 8.8(3) . 8_565
N4B N3B H3C 124.7 8_565 .
C8B N3B H3C 141.0 8_565 .
C5B N3B H3C 104.5 . .
C6B N3B H3C 107.5 . .
C7B N3B H3C 91.5 8_565 .
Rh1 N3B H3C 106.4 . .
Rh1 N3B H3C 103.6 8_565 .
N3B N4B C5B 84(2) 8_565 8_565
N3B N4B C9B 163.3(19) 8_565 .
C5B N4B C9B 80.3(16) 8_565 .
N3B N4B C8B 56.5(16) 8_565 .
C5B N4B C8B 67.3(17) 8_565 .
C9B N4B C8B 112.1(18) . .
N3B N4B Rh1 93.4(15) 8_565 8_565
C5B N4B Rh1 167.8(17) 8_565 8_565
C9B N4B Rh1 103.3(13) . 8_565
C8B N4B Rh1 120.6(15) . 8_565
N3B N4B C4B 118.9(19) 8_565 8_565
C5B N4B C4B 57.7(15) 8_565 8_565
C9B N4B C4B 55.0(11) . 8_565
C8B N4B C4B 124.7(16) . 8_565
Rh1 N4B C4B 114.6(11) 8_565 8_565
N3B N4B N2B 151.0(18) 8_565 8_565
C5B N4B N2B 103.4(17) 8_565 8_565
C9B N4B N2B 40.3(9) . 8_565
C8B N4B N2B 152.1(18) . 8_565
Rh1 N4B N2B 73.8(8) 8_565 8_565
C4B N4B N2B 50.0(9) 8_565 8_565
N3B N4B Rh1 88.1(14) 8_565 .
C5B N4B Rh1 167.3(17) 8_565 .
C9B N4B Rh1 108.6(12) . .
C8B N4B Rh1 115.6(14) . .
Rh1 N4B Rh1 5.8(2) 8_565 .
C4B N4B Rh1 119.4(10) 8_565 .
N2B N4B Rh1 79.5(7) 8_565 .
N3B N4B H4A 67.7 8_565 .
C5B N4B H4A 61.6 8_565 .
C9B N4B H4A 108.0 . .
C8B N4B H4A 106.0 . .
Rh1 N4B H4A 106.3 8_565 .
C4B N4B H4A 53.0 8_565 .
N2B N4B H4A 90.7 8_565 .
Rh1 N4B H4A 106.3 . .
C10B N5B N2B 60.0(11) . 8_565
C10B N5B N5B 132.2(10) . 8_565
N2B N5B N5B 141.1(7) 8_565 8_565
C10B N5B Rh1 94.4(11) . 8_565
N2B N5B Rh1 76.0(7) 8_565 8_565
N5B N5B Rh1 66.9(4) 8_565 8_565
C10B N5B Rh1 101.7(11) . .
N2B N5B Rh1 86.2(8) 8_565 .
N5B N5B Rh1 56.5(4) 8_565 .
Rh1 N5B Rh1 10.4(4) 8_565 .
C10B N5B H5D 111.6 . .
N2B N5B H5D 64.3 8_565 .
N5B N5B H5D 116.0 8_565 .
Rh1 N5B H5D 107.5 8_565 .
Rh1 N5B H5D 111.0 . .
C10B N5B H5E 111.6 . .
N2B N5B H5E 161.8 8_565 .
N5B N5B H5E 56.9 8_565 .
Rh1 N5B H5E 121.9 8_565 .
Rh1 N5B H5E 111.8 . .
H5D N5B H5E 109.0 . .
C11B C1B C2B 63(10) 8_565 .
C11B C1B N1B 57(10) 8_565 .
C2B C1B N1B 116(2) . .
C11B C1B C10B 57(10) 8_565 8_565
C2B C1B C10B 36.4(16) . 8_565
N1B C1B C10B 90.6(18) . 8_565
C11B C1B H1D 106.2 8_565 .
C2B C1B H1D 108.9 . .
N1B C1B H1D 105.5 . .
C10B C1B H1D 144.3 8_565 .
C11B C1B H1E 146.0 8_565 .
C2B C1B H1E 110.0 . .
N1B C1B H1E 108.7 . .
C10B C1B H1E 96.8 8_565 .
H1D C1B H1E 107.4 . .
C10B C2B C11B 83(3) 8_565 8_565
C10B C2B C12B 80(2) 8_565 8_565
C11B C2B C12B 163(3) 8_565 8_565
C10B C2B C1B 90(3) 8_565 .
C11B C2B C1B 22(3) 8_565 .
C12B C2B C1B 154(3) 8_565 .
C10B C2B C3B 38.7(15) 8_565 .
C11B C2B C3B 116(3) 8_565 .
C12B C2B C3B 47.0(15) 8_565 .
C1B C2B C3B 113(3) . .
C10B C2B H2F 148.6 8_565 .
C11B C2B H2F 122.7 8_565 .
C12B C2B H2F 72.7 8_565 .
C1B C2B H2F 107.8 . .
C3B C2B H2F 109.9 . .
C10B C2B H2G 87.8 8_565 .
C11B C2B H2G 90.7 8_565 .
C12B C2B H2G 91.5 8_565 .
C1B C2B H2G 111.7 . .
C3B C2B H2G 105.8 . .
H2F C2B H2G 108.1 . .
C10B C3B C12B 99(4) 8_565 8_565
C10B C3B C9B 80(3) 8_565 8_565
C12B C3B C9B 170(3) 8_565 8_565
C10B C3B C2B 47(2) 8_565 .
C12B C3B C2B 60.4(19) 8_565 .
C9B C3B C2B 114(3) 8_565 .
C10B C3B N2B 72(3) 8_565 .
C12B C3B N2B 141(2) 8_565 .
C9B C3B N2B 48.2(12) 8_565 .
C2B C3B N2B 118(3) . .
C10B C3B H3D 114.1 8_565 .
C12B C3B H3D 112.0 8_565 .
C9B C3B H3D 59.9 8_565 .
C2B C3B H3D 104.1 . .
N2B C3B H3D 105.5 . .
C10B C3B H3E 136.4 8_565 .
C12B C3B H3E 51.0 8_565 .
C9B C3B H3E 135.5 8_565 .
C2B C3B H3E 110.9 . .
N2B C3B H3E 109.7 . .
H3D C3B H3E 107.3 . .
N2B C4B C5B 102.9(15) . .
N2B C4B C9B 45.2(9) . 8_565
C5B C4B C9B 69.9(13) . 8_565
N2B C4B N4B 65.8(10) . 8_565
C5B C4B N4B 41.1(10) . 8_565
C9B C4B N4B 53.5(11) 8_565 8_565
N2B C4B H4B 111.1 . .
C5B C4B H4B 109.9 . .
C9B C4B H4B 151.7 8_565 .
N4B C4B H4B 106.6 8_565 .
N2B C4B H4C 112.2 . .
C5B C4B H4C 111.7 . .
C9B C4B H4C 96.5 8_565 .
N4B C4B H4C 141.8 8_565 .
H4B C4B H4C 109.0 . .
N4B C5B N3B 44.4(12) 8_565 .
N4B C5B C4B 81.2(18) 8_565 .
N3B C5B C4B 109.7(18) . .
N4B C5B C8B 67.5(17) 8_565 8_565
N3B C5B C8B 50.8(14) . 8_565
C4B C5B C8B 148(2) . 8_565
N4B C5B C9B 58.0(16) 8_565 8_565
N3B C5B C9B 102.3(17) . 8_565
C4B C5B C9B 55.5(12) . 8_565
C8B C5B C9B 100.2(18) 8_565 8_565
N4B C5B H5F 86.8 8_565 .
N3B C5B H5F 107.9 . .
C4B C5B H5F 109.3 . .
C8B C5B H5F 64.3 8_565 .
C9B C5B H5F 59.4 8_565 .
N4B C5B H5G 154.9 8_565 .
N3B C5B H5G 110.8 . .
C4B C5B H5G 110.5 . .
C8B C5B H5G 100.8 8_565 .
C9B C5B H5G 146.9 8_565 .
H5F C5B H5G 108.6 . .
C7B C6B C8B 130(10) 8_565 8_565
C7B C6B C6B 84(10) 8_565 8_565
C8B C6B C6B 142(2) 8_565 8_565
C7B C6B C7B 65(10) 8_565 .
C8B C6B C7B 160(5) 8_565 .
C6B C6B C7B 20(2) 8_565 .
C7B C6B N3B 106(10) 8_565 .
C8B C6B N3B 54(2) 8_565 .
C6B C6B N3B 109(3) 8_565 .
C7B C6B N3B 113(5) . .
C7B C6B H6C 142.1 8_565 .
C8B C6B H6C 64.4 8_565 .
C6B C6B H6C 98.2 8_565 .
C7B C6B H6C 113.3 . .
N3B C6B H6C 108.9 . .
C7B C6B H6D 46.6 8_565 .
C8B C6B H6D 92.1 8_565 .
C6B C6B H6D 125.4 8_565 .
C7B C6B H6D 107.2 . .
N3B C6B H6D 107.1 . .
H6C C6B H6D 107.4 . .
C6B C7B C7B 96(10) 8_565 8_565
C6B C7B C6B 76(10) 8_565 .
C7B C7B C6B 20(2) 8_565 .
C6B C7B C8B 36(10) 8_565 .
C7B C7B C8B 130(2) 8_565 .
C6B C7B C8B 111(4) . .
C6B C7B N3B 58(10) 8_565 8_565
C7B C7B N3B 108(2) 8_565 8_565
C6B C7B N3B 97(4) . 8_565
C8B C7B N3B 44.9(18) . 8_565
C6B C7B H7C 137.8 8_565 .
C7B C7B H7C 98.3 8_565 .
C6B C7B H7C 112.9 . .
C8B C7B H7C 111.9 . .
N3B C7B H7C 80.0 8_565 .
C6B C7B H7D 110.0 8_565 .
C7B C7B H7D 98.1 8_565 .
C6B C7B H7D 104.7 . .
C8B C7B H7D 109.0 . .
N3B C7B H7D 151.6 8_565 .
H7C C7B H7D 107.2 . .
C6B C8B N3B 73(3) 8_565 8_565
C6B C8B C5B 129(3) 8_565 8_565
N3B C8B C5B 62.8(14) 8_565 8_565
C6B C8B N4B 111(3) 8_565 .
N3B C8B N4B 42.3(10) 8_565 .
C5B C8B N4B 45.2(11) 8_565 .
C6B C8B C7B 14(4) 8_565 .
N3B C8B C7B 71(3) 8_565 .
C5B C8B C7B 120(3) 8_565 .
N4B C8B C7B 112(3) . .
C6B C8B H8A 102.9 8_565 .
N3B C8B H8A 136.8 8_565 .
C5B C8B H8A 126.0 8_565 .
N4B C8B H8A 109.0 . .
C7B C8B H8A 113.8 . .
C6B C8B H8B 117.3 8_565 .
N3B C8B H8B 111.6 8_565 .
C5B C8B H8B 63.3 8_565 .
N4B C8B H8B 108.3 . .
C7B C8B H8B 105.0 . .
H8A C8B H8B 108.3 . .
N2B C9B C3B 74.1(17) 8_565 8_565
N2B C9B C10B 68.5(14) 8_565 .
C3B C9B C10B 37.7(12) 8_565 .
N2B C9B N4B 83.5(14) 8_565 .
C3B C9B N4B 146(2) 8_565 .
C10B C9B N4B 110.1(18) . .
N2B C9B C4B 66.4(14) 8_565 8_565
C3B C9B C4B 120(2) 8_565 8_565
C10B C9B C4B 134.3(18) . 8_565
N4B C9B C4B 71.5(12) . 8_565
N2B C9B C5B 106.8(16) 8_565 8_565
C3B C9B C5B 171(2) 8_565 8_565
C10B C9B C5B 151.0(19) . 8_565
N4B C9B C5B 41.7(9) . 8_565
C4B C9B C5B 54.7(12) 8_565 8_565
N2B C9B Rh1 56.1(10) 8_565 8_565
C3B C9B Rh1 104.9(18) 8_565 8_565
C10B C9B Rh1 71.4(12) . 8_565
N4B C9B Rh1 41.2(8) . 8_565
C4B C9B Rh1 89.1(11) 8_565 8_565
C5B C9B Rh1 82.4(10) 8_565 8_565
N2B C9B H9A 165.6 8_565 .
C3B C9B H9A 95.2 8_565 .
C10B C9B H9A 109.0 . .
N4B C9B H9A 110.2 . .
C4B C9B H9A 112.9 8_565 .
C5B C9B H9A 82.2 8_565 .
Rh1 C9B H9A 137.6 8_565 .
N2B C9B H9B 61.6 8_565 .
C3B C9B H9B 83.2 8_565 .
C10B C9B H9B 110.7 . .
N4B C9B H9B 108.5 . .
C4B C9B H9B 38.3 8_565 .
C5B C9B H9B 89.7 8_565 .
Rh1 C9B H9B 110.8 8_565 .
H9A C9B H9B 108.3 . .
C3B C10B C2B 95(3) 8_565 8_565
C3B C10B C9B 63(2) 8_565 .
C2B C10B C9B 133(2) 8_565 .
C3B C10B N5B 116(3) 8_565 .
C2B C10B N5B 122(2) 8_565 .
C9B C10B N5B 104.3(16) . .
C3B C10B N2B 73(2) 8_565 8_565
C2B C10B N2B 166(3) 8_565 8_565
C9B C10B N2B 46.3(11) . 8_565
N5B C10B N2B 61.0(11) . 8_565
C3B C10B C12B 45(2) 8_565 .
C2B C10B C12B 57(2) 8_565 .
C9B C10B C12B 107(2) . .
N5B C10B C12B 113.3(17) . .
N2B C10B C12B 109(2) 8_565 .
C3B C10B C11B 139(3) 8_565 .
C2B C10B C11B 55(3) 8_565 .
C9B C10B C11B 116(2) . .
N5B C10B C11B 104(2) . .
N2B C10B C11B 139(3) 8_565 .
C12B C10B C11B 112(3) . .
C3B C10B C1B 124(3) 8_565 8_565
C2B C10B C1B 54(2) 8_565 8_565
C9B C10B C1B 104(2) . 8_565
N5B C10B C1B 120(2) . 8_565
N2B C10B C1B 139(2) 8_565 8_565
C12B C10B C1B 108(2) . 8_565
C11B C10B C1B 17(2) . 8_565
C3B C10B Rh1 129(3) 8_565 8_565
C2B C10B Rh1 136(3) 8_565 8_565
C9B C10B Rh1 74.5(12) . 8_565
N5B C10B Rh1 48.7(8) . 8_565
N2B C10B Rh1 57.8(9) 8_565 8_565
C12B C10B Rh1 160.2(15) . 8_565
C11B C10B Rh1 83(2) . 8_565
C1B C10B Rh1 90.7(19) 8_565 8_565
C1B C11B C2B 95(10) 8_565 8_565
C1B C11B N1B 105(10) 8_565 .
C2B C11B N1B 151(3) 8_565 .
C1B C11B C10B 106(10) 8_565 .
C2B C11B C10B 42(2) 8_565 .
N1B C11B C10B 110(3) . .
C1B C11B H11A 110.3 8_565 .
C2B C11B H11A 77.5 8_565 .
N1B C11B H11A 113.9 . .
C10B C11B H11A 111.0 . .
C1B C11B H11B 3.8 8_565 .
C2B C11B H11B 91.8 8_565 .
N1B C11B H11B 108.4 . .
C10B C11B H11B 104.5 . .
H11A C11B H11B 108.4 . .
C3B C12B C2B 73(2) 8_565 8_565
C3B C12B C10B 35.5(17) 8_565 .
C2B C12B C10B 42.4(12) 8_565 .
C3B C12B H12A 83.8 8_565 .
C2B C12B H12A 150.8 8_565 .
C10B C12B H12A 109.0 . .
C3B C12B H12B 93.6 8_565 .
C2B C12B H12B 89.4 8_565 .
C10B C12B H12B 107.2 . .
H12A C12B H12B 109.5 . .
C3B C12B H12C 146.6 8_565 .
C2B C12B H12C 83.4 8_565 .
C10B C12B H12C 112.2 . .
H12A C12B H12C 109.5 . .
H12B C12B H12C 109.5 . .
O3 Cl1 O3 108.2(10) . 8_565
O3 Cl1 O2 108.3(6) . .
O3 Cl1 O2 108.3(6) 8_565 .
O3 Cl1 O1 110.9(6) . .
O3 Cl1 O1 110.9(6) 8_565 .
O2 Cl1 O1 110.2(9) . .
O4 Cl2 O5' 115.2(17) . .
O4 Cl2 O5 128.2(16) . .
O5' Cl2 O5 116.6(15) . .
O4 Cl2 O6' 90.3(14) . 8
O5' Cl2 O6' 120.1(12) . 8
O5 Cl2 O6' 63.8(12) . 8
O4 Cl2 O6' 90.3(14) . .
O5' Cl2 O6' 120.1(12) . .
O5 Cl2 O6' 63.8(12) . .
O6' Cl2 O6' 112(2) 8 .
O4 Cl2 O6 112.0(12) . 8
O5' Cl2 O6 46.8(9) . 8
O5 Cl2 O6 102.9(11) . 8
O6' Cl2 O6 73.8(14) 8 8
O6' Cl2 O6 157.2(16) . 8
O4 Cl2 O6 112.0(12) . .
O5' Cl2 O6 46.8(9) . .
O5 Cl2 O6 102.9(11) . .
O6' Cl2 O6 157.2(16) 8 .
O6' Cl2 O6 73.8(14) . .
O6 Cl2 O6 92.7(19) 8 .

loop_
_geom_bond_atom_site_label_1
_geom_bond_atom_site_label_2
_geom_bond_distance
_geom_bond_site_symmetry_2
Co1 N1A 1.902(8) .
Co1 N2 1.942(8) .
Co1 N1 1.972(6) 8_565
Co1 N1 1.972(6) .
Co1 S1 2.212(2) 8_565
Co1 S1 2.212(2) .
N1 C3 1.496(10) .
N1 C2 1.505(11) .
N1 H1 0.9101 .
N2 C4 1.501(12) .
N2 H2 0.9000 .
S1 C6 1.811(8) .
S1 C1 1.820(9) .
C1 C2 1.470(12) .
C1 H1A 0.9698 .
C1 H1B 0.9699 .
C2 H2A 0.9701 .
C2 H2B 0.9699 .
C3 C4 1.517(11) .
C3 H3A 0.9698 .
C3 H3B 0.9704 .
C4 C3 1.517(11) 8_565
C4 C5 1.562(15) .
C5 H5A 0.9599 .
C5 H5B 0.9594 .
C6 C7 1.509(11) .
C6 H6A 0.9700 .
C6 H6B 0.9700 .
C7 C6 1.509(11) 8_565
C7 H7A 0.9700 .
C7 H7B 0.9701 .
Fe1 C5A 1.881(8) 8_565
Fe1 C5A 1.881(8) .
Fe1 C2A 1.895(9) .
Fe1 C1A 1.912(10) .
Fe1 C3A 1.922(11) .
Fe1 C4A 1.929(10) .
C1A N1A 1.152(11) .
C2A N2A 1.154(11) .
C3A N3A 1.146(12) .
C4A N4A 1.157(12) .
C5A N5A 1.170(10) .
N2A Rh1 2.006(8) 8_565
N2A Rh1 2.006(8) .
Rh1 Rh1 0.400(15) 8_565
Rh1 N4B 1.688(15) 8_565
Rh1 N5B 1.849(12) 8_565
Rh1 N3B 2.031(17) .
Rh1 N5B 2.040(12) .
Rh1 N4B 2.042(16) .
Rh1 N1B 2.079(8) .
Rh1 N2B 2.082(15) .
Rh1 N3B 2.258(17) 8_565
Rh1 N2B 2.452(15) 8_565
Rh1 C10B 2.45(2) 8_565
N1B C11B 1.38(6) .
N1B C11B 1.38(6) 8_565
N1B C1B 1.60(5) 8_565
N1B C1B 1.60(5) .
N1B Rh1 2.079(8) 8_565
N1B H1C 0.9100 .
N2B C9B 1.16(2) 8_565
N2B C10B 1.49(2) 8_565
N2B C3B 1.49(3) .
N2B C4B 1.49(2) .
N2B N5B 1.505(17) 8_565
N2B N4B 1.78(2) 8_565
N2B Rh1 2.452(15) 8_565
N2B H2E 0.9100 .
N3B N4B 1.035(19) 8_565
N3B C8B 1.28(3) 8_565
N3B C5B 1.47(3) .
N3B C6B 1.51(5) .
N3B C7B 1.72(6) 8_565
N3B Rh1 2.258(17) 8_565
N3B H3C 0.9101 .
N4B N3B 1.035(19) 8_565
N4B C5B 1.17(2) 8_565
N4B C9B 1.49(2) .
N4B C8B 1.52(3) .
N4B Rh1 1.688(15) 8_565
N4B C4B 1.76(2) 8_565
N4B N2B 1.78(2) 8_565
N4B H4A 0.9101 .
N5B C10B 1.47(2) .
N5B N2B 1.505(17) 8_565
N5B N5B 1.85(2) 8_565
N5B Rh1 1.849(12) 8_565
N5B H5D 0.9000 .
N5B H5E 0.9000 .
C1B C11B 0.54(6) 8_565
C1B C2B 1.43(6) .
C1B C10B 1.77(5) 8_565
C1B H1D 0.9701 .
C1B H1E 0.9700 .
C2B C10B 1.05(3) 8_565
C2B C11B 1.27(7) 8_565
C2B C12B 1.31(3) 8_565
C2B C3B 1.44(3) .
C2B H2F 0.9700 .
C2B H2G 0.9700 .
C3B C10B 0.90(2) 8_565
C3B C12B 1.10(3) 8_565
C3B C9B 1.31(3) 8_565
C3B H3D 0.9700 .
C3B H3E 0.9700 .
C4B C5B 1.50(3) .
C4B C9B 1.52(3) 8_565
C4B N4B 1.76(2) 8_565
C4B H4B 0.9701 .
C4B H4C 0.9700 .
C5B N4B 1.17(2) 8_565
C5B C8B 1.52(3) 8_565
C5B C9B 1.73(3) 8_565
C5B H5F 0.9701 .
C5B H5G 0.9700 .
C6B C7B 0.50(7) 8_565
C6B C8B 1.26(6) 8_565
C6B C6B 1.46(13) 8_565
C6B C7B 1.50(4) .
C6B H6C 0.9701 .
C6B H6D 0.9700 .
C7B C6B 0.50(7) 8_565
C7B C7B 1.36(14) 8_565
C7B C8B 1.64(6) .
C7B N3B 1.72(6) 8_565
C7B H7C 0.9701 .
C7B H7D 0.9700 .
C8B C6B 1.26(6) 8_565
C8B N3B 1.28(3) 8_565
C8B C5B 1.52(3) 8_565
C8B H8A 0.9701 .
C8B H8B 0.9700 .
C9B N2B 1.16(2) 8_565
C9B C3B 1.31(3) 8_565
C9B C10B 1.45(3) .
C9B C4B 1.52(3) 8_565
C9B C5B 1.73(3) 8_565
C9B Rh1 2.49(2) 8_565
C9B H9A 0.9700 .
C9B H9B 0.9701 .
C10B C3B 0.90(2) 8_565
C10B C2B 1.05(3) 8_565
C10B N2B 1.49(2) 8_565
C10B C12B 1.53(3) .
C10B C11B 1.54(6) .
C10B C1B 1.77(5) 8_565
C10B Rh1 2.45(2) 8_565
C11B C1B 0.54(6) 8_565
C11B C2B 1.27(6) 8_565
C11B H11A 0.9700 .
C11B H11B 0.9700 .
C12B C3B 1.10(3) 8_565
C12B C2B 1.31(3) 8_565
C12B H12A 0.9600 .
C12B H12B 0.9600 .
C12B H12C 0.9600 .
Cl1 O3 1.393(13) .
Cl1 O3 1.393(13) 8_565
Cl1 O2 1.403(14) .
Cl1 O1 1.411(17) .
Cl2 O4 1.27(3) .
Cl2 O5' 1.32(3) .
Cl2 O5 1.42(2) .
Cl2 O6' 1.43(3) 8
Cl2 O6' 1.43(3) .
Cl2 O6 1.58(3) 8
Cl2 O6 1.58(3) .
